data_2208817
loop_
_publ_author_name
'Xuan Huang'
'Jia-Geng Liu'
'Duan-Jun Xu'

_publ_section_title
;
 Benzimidazolium 3,5-dihydroxybenzoate benzimidazole
;
_journal_coeditor_code CF2022
_journal_issue 5
_journal_name_full 'Acta Crystallographica Section E'
_journal_page_first o1833
_journal_page_last o1835
_journal_paper_doi 10.1107/S1600536806011639
_journal_volume 62
_journal_year 2006
_chemical_formula_iupac 'C7 H7 N2 +, C7 H5 O4 -, C7 H6 N2'
_chemical_formula_moiety 'C7 H7 N2 +, C7 H5 O4 -, C7 H6 N2'
_chemical_formula_sum 'C21 H18 N4 O4'
_chemical_formula_weight 390.39
_chemical_name_systematic
;
Benzimidazolium 3,5-dihydroxybenzoate benzimidazole
;
_space_group_IT_number 14
_symmetry_cell_setting monoclinic
_symmetry_space_group_name_Hall '-P 2yn'
_symmetry_space_group_name_H-M 'P 1 21/n 1'
_atom_sites_solution_hydrogens geom
_atom_sites_solution_primary direct
_atom_sites_solution_secondary difmap
_audit_creation_method SHELXL-97
_cell_angle_alpha 90.00
_cell_angle_beta 90.262(7)
_cell_angle_gamma 90.00
_cell_formula_units_Z 8
_cell_length_a 15.070(2)
_cell_length_b 13.353(2)
_cell_length_c 19.358(4)
_cell_measurement_reflns_used 41216
_cell_measurement_temperature 295(2)
_cell_measurement_theta_max 26.3
_cell_measurement_theta_min 3.6
_cell_volume 3895.4(11)
_computing_cell_refinement PROCESS-AUTO
_computing_data_collection 'PROCESS-AUTO (Rigaku, 1998)'
_computing_data_reduction 'CrystalStructure (Rigaku/MSC, 2002)'
_computing_molecular_graphics 'ORTEP-3 for Windows (Farrugia, 1997)'
_computing_publication_material 'WinGX (Farrugia, 1999)'
_computing_structure_refinement 'SHELXL97 (Sheldrick, 1997)'
_computing_structure_solution 'SIR92 (Altomare <i>et al.</i>,  1993)'
_diffrn_ambient_temperature 295(2)
_diffrn_detector_area_resol_mean 10.0
_diffrn_measured_fraction_theta_full 1.00
_diffrn_measured_fraction_theta_max 1.00
_diffrn_measurement_device_type 'Rigaku R-AXIS RAPID'
_diffrn_measurement_method \w
_diffrn_radiation_monochromator graphite
_diffrn_radiation_source 'fine-focus sealed tube'
_diffrn_radiation_type MoK\a
_diffrn_radiation_wavelength 0.71075
_diffrn_reflns_av_R_equivalents 0.048
_diffrn_reflns_av_sigmaI/netI 0.029
_diffrn_reflns_limit_h_max 19
_diffrn_reflns_limit_h_min -19
_diffrn_reflns_limit_k_max 17
_diffrn_reflns_limit_k_min -17
_diffrn_reflns_limit_l_max 25
_diffrn_reflns_limit_l_min -25
_diffrn_reflns_number 61723
_diffrn_reflns_theta_full 27.5
_diffrn_reflns_theta_max 27.5
_diffrn_reflns_theta_min 3.1
_diffrn_standards_number 0
_exptl_absorpt_coefficient_mu 0.095
_exptl_absorpt_correction_type none
_exptl_crystal_colour yellow
_exptl_crystal_density_diffrn 1.331
_exptl_crystal_density_method 'not measured'
_exptl_crystal_description chunk
_exptl_crystal_F_000 1632
_exptl_crystal_size_max 0.41
_exptl_crystal_size_mid 0.32
_exptl_crystal_size_min 0.20
_refine_diff_density_max 0.22
_refine_diff_density_min -0.17
_refine_ls_extinction_coef 0.0026(3)
_refine_ls_extinction_expression Fc^*^=kFc[1+0.001xFc^2^\l^3^/sin(2\q)]^-1/4^
_refine_ls_extinction_method SHELXL97
_refine_ls_goodness_of_fit_ref 1.046
_refine_ls_hydrogen_treatment constr
_refine_ls_matrix_type full
_refine_ls_number_parameters 524
_refine_ls_number_reflns 8912
_refine_ls_number_restraints 0
_refine_ls_restrained_S_all 1.046
_refine_ls_R_factor_all 0.069
_refine_ls_R_factor_gt 0.041
_refine_ls_shift/su_max 0.001
_refine_ls_shift/su_mean 0.000
_refine_ls_structure_factor_coef Fsqd
_refine_ls_weighting_details 'calc w=1/[\s^2^(Fo^2^)+(0.0601P)^2^+0.0155P] where P=(Fo^2^+2Fc^2^)/3'
_refine_ls_weighting_scheme calc
_refine_ls_wR_factor_gt 0.102
_refine_ls_wR_factor_ref 0.112
_reflns_number_gt 5990
_reflns_number_total 8912
_reflns_threshold_expression I>2\s(I)
_cod_data_source_file cf2022.cif
_cod_data_source_block I
_cod_depositor_comments
;
The following automatic conversions were performed:
'_symmetry_cell_setting' value 'Monoclinic' changed to 'monoclinic'
according to '/home/saulius/struct/CIF-dictionaries/cif_core.dic'
dictionary named 'cif_core.dic' version 2.4.1 from 2010-06-29.

Automatic conversion script
Id: cif_fix_enum 1527 2010-12-29 10:47:43Z saulius 

The following automatic conversions were performed:

'_symmetry_cell_setting' value 'Monoclinic' changed to 'monoclinic'
according to /home/saulius/struct/CIF-dictionaries/cif_core.dic
dictionary named 'cif_core.dic' version 2.4.1 from 2010-06-29.

Automatic conversion script
Id: cif_fix_values 1715 2011-07-08 13:25:40Z adriana 
;
_cod_original_cell_volume 3895.3(11)
_cod_original_sg_symbol_H-M 'P 21/n'
_cod_database_code 2208817
_cod_database_fobs_code 2208817

loop_
_symmetry_equiv_pos_as_xyz
'x, y, z'
'-x+1/2, y+1/2, -z+1/2'
'-x, -y, -z'
'x-1/2, -y-1/2, z-1/2'

loop_
_atom_site_type_symbol
_atom_site_label
_atom_site_fract_x
_atom_site_fract_y
_atom_site_fract_z
_atom_site_U_iso_or_equiv
_atom_site_adp_type
_atom_site_calc_flag
_atom_site_refinement_flags
_atom_site_occupancy
N N11 0.39052(9) 0.08992(10) 0.37780(6) 0.0534(3) Uani d . 1
H H11 0.3752 0.0732 0.3365 0.064 Uiso calc R 1
N N13 0.44820(9) 0.17821(10) 0.46258(7) 0.0578(4) Uani d . 1
H H13 0.4752 0.2253 0.4845 0.069 Uiso calc PR 0.50
N N21 0.62592(8) 0.39788(10) 0.60266(7) 0.0540(3) Uani d . 1
H H21 0.6483 0.4116 0.6425 0.065 Uiso calc R 1
N N23 0.55477(9) 0.31711(9) 0.52162(6) 0.0504(3) Uani d . 1
H H23 0.5241 0.2717 0.5009 0.061 Uiso calc PR 0.50
N N31 0.61675(9) 0.17890(10) 1.09250(7) 0.0585(4) Uani d . 1
H H31 0.6360 0.2028 1.1310 0.070 Uiso calc R 1
N N33 0.55204(10) 0.07749(11) 1.01928(8) 0.0677(4) Uani d . 1
H H33 0.5235 0.0268 1.0031 0.081 Uiso calc PR 0.50
N N41 0.38250(8) 0.38094(10) 0.86738(6) 0.0522(3) Uani d . 1
H H41 0.3644 0.3772 0.8253 0.063 Uiso calc R 1
N N43 0.44586(9) 0.44095(10) 0.96078(7) 0.0566(3) Uani d . 1
H H43 0.4749 0.4802 0.9879 0.068 Uiso calc PR 0.50
O O1 0.61647(6) 0.84940(6) 0.78069(6) 0.0466(3) Uani d . 1
H H1 0.6754 0.8679 0.7791 0.056 Uiso d R 1
O O2 0.41592(5) 0.57881(7) 0.75502(5) 0.0432(2) Uani d . 1
H H2 0.3775 0.6285 0.7647 0.052 Uiso d R 1
O O3 0.80578(5) 0.53354(6) 0.77721(5) 0.0415(2) Uani d . 1
O O4 0.71948(6) 0.42541(7) 0.72272(5) 0.0457(3) Uani d . 1
O O5 0.58437(5) 0.18905(6) 0.72747(5) 0.0407(2) Uani d . 1
H H5 0.6250 0.1333 0.7297 0.049 Uiso d R 1
O O6 0.38397(6) -0.08094(6) 0.75758(5) 0.0429(2) Uani d . 1
H H6 0.3226 -0.0973 0.7566 0.051 Uiso d R 1
O O7 0.28108(6) 0.34808(6) 0.74264(5) 0.0425(2) Uani d . 1
O O8 0.19492(5) 0.22533(6) 0.70312(5) 0.0383(2) Uani d . 1
C C12 0.43439(12) 0.17225(13) 0.39601(9) 0.0628(5) Uani d . 1
H H12 0.4532 0.2205 0.3647 0.075 Uiso calc R 1
C C14 0.41020(10) 0.09272(11) 0.49060(8) 0.0457(3) Uani d . 1
C C15 0.40445(12) 0.05946(13) 0.55830(8) 0.0601(4) Uani d . 1
H H15 0.4278 0.0965 0.5948 0.072 Uiso calc R 1
C C16 0.36283(13) -0.03027(14) 0.56902(9) 0.0706(5) Uani d . 1
H H16 0.3581 -0.0547 0.6138 0.085 Uiso calc R 1
C C17 0.32752(13) -0.08593(14) 0.51486(10) 0.0687(5) Uani d . 1
H H17 0.3003 -0.1468 0.5244 0.082 Uiso calc R 1
C C18 0.33162(10) -0.05383(12) 0.44789(9) 0.0557(4) Uani d . 1
H H18 0.3072 -0.0907 0.4118 0.067 Uiso calc R 1
C C19 0.37419(9) 0.03667(11) 0.43686(7) 0.0434(3) Uani d . 1
C C22 0.58024(10) 0.31650(12) 0.58645(8) 0.0522(4) Uani d . 1
H H22 0.5677 0.2651 0.6173 0.063 Uiso calc R 1
C C24 0.58679(10) 0.40493(11) 0.49275(8) 0.0464(3) Uani d . 1
C C25 0.58217(12) 0.44146(14) 0.42583(9) 0.0647(5) Uani d . 1
H H25 0.5528 0.4063 0.3911 0.078 Uiso calc R 1
C C26 0.62216(14) 0.53064(16) 0.41285(13) 0.0852(6) Uani d . 1
H H26 0.6207 0.5564 0.3682 0.102 Uiso calc R 1
C C27 0.66478(14) 0.58389(16) 0.46406(16) 0.0916(7) Uani d . 1
H H27 0.6901 0.6453 0.4531 0.110 Uiso calc R 1
C C28 0.67117(12) 0.54944(14) 0.53091(13) 0.0756(6) Uani d . 1
H H28 0.7003 0.5856 0.5652 0.091 Uiso calc R 1
C C29 0.63132(9) 0.45688(11) 0.54426(9) 0.0498(4) Uani d . 1
C C32 0.57181(13) 0.09469(14) 1.08431(10) 0.0673(5) Uani d . 1
H H32 0.5560 0.0525 1.1205 0.081 Uiso calc R 1
C C34 0.58609(11) 0.15689(13) 0.98184(9) 0.0564(4) Uani d . 1
C C35 0.58455(13) 0.17861(16) 0.91164(10) 0.0741(5) Uani d . 1
H H35 0.5576 0.1355 0.8801 0.089 Uiso calc R 1
C C36 0.62405(15) 0.26564(18) 0.89047(12) 0.0868(6) Uani d . 1
H H36 0.6234 0.2821 0.8438 0.104 Uiso calc R 1
C C37 0.66490(14) 0.32966(17) 0.93699(12) 0.0856(6) Uani d . 1
H H37 0.6912 0.3880 0.9207 0.103 Uiso calc R 1
C C38 0.66770(12) 0.30963(15) 1.00655(11) 0.0718(5) Uani d . 1
H H38 0.6953 0.3528 1.0376 0.086 Uiso calc R 1
C C39 0.62723(10) 0.22163(12) 1.02822(9) 0.0525(4) Uani d . 1
C C42 0.42778(11) 0.45588(13) 0.89540(8) 0.0579(4) Uani d . 1
H H42 0.4448 0.5128 0.8712 0.069 Uiso calc R 1
C C44 0.40884(10) 0.34910(11) 0.97748(8) 0.0480(4) Uani d . 1
C C45 0.40471(12) 0.29813(14) 1.03971(9) 0.0640(5) Uani d . 1
H H45 0.4299 0.3241 1.0798 0.077 Uiso calc R 1
C C46 0.36196(14) 0.20782(15) 1.03943(11) 0.0762(6) Uani d . 1
H H46 0.3577 0.1718 1.0804 0.091 Uiso calc R 1
C C47 0.32453(13) 0.16818(14) 0.97938(11) 0.0745(5) Uani d . 1
H H47 0.2969 0.1060 0.9812 0.089 Uiso calc R 1
C C48 0.32733(11) 0.21851(13) 0.91770(10) 0.0626(5) Uani d . 1
H H48 0.3021 0.1922 0.8777 0.075 Uiso calc R 1
C C49 0.36975(9) 0.31046(11) 0.91807(8) 0.0465(3) Uani d . 1
C C51 0.65699(7) 0.58186(9) 0.75597(6) 0.0296(3) Uani d . 1
C C52 0.67488(8) 0.68252(9) 0.76663(7) 0.0325(3) Uani d . 1
H H52 0.7332 0.7049 0.7702 0.039 Uiso calc R 1
C C53 0.60490(8) 0.74961(8) 0.77190(7) 0.0314(3) Uani d . 1
C C54 0.51746(8) 0.71618(9) 0.76744(7) 0.0321(3) Uani d . 1
H H54 0.4708 0.7614 0.7708 0.039 Uiso calc R 1
C C55 0.50053(7) 0.61547(9) 0.75796(6) 0.0311(3) Uani d . 1
C C56 0.56984(7) 0.54755(9) 0.75134(7) 0.0331(3) Uani d . 1
H H56 0.5582 0.4800 0.7439 0.040 Uiso calc R 1
C C57 0.73280(7) 0.50895(9) 0.75144(6) 0.0312(3) Uani d . 1
C C61 0.34385(7) 0.18606(9) 0.73181(6) 0.0286(3) Uani d . 1
C C62 0.43067(7) 0.22087(9) 0.72905(6) 0.0300(3) Uani d . 1
H H62 0.4421 0.2889 0.7238 0.036 Uiso calc R 1
C C63 0.50000(7) 0.15291(9) 0.73430(6) 0.0290(3) Uani d . 1
C C64 0.48324(7) 0.05227(9) 0.74556(6) 0.0306(3) Uani d . 1
H H64 0.5300 0.0076 0.7513 0.037 Uiso calc R 1
C C65 0.39608(8) 0.01848(8) 0.74815(6) 0.0300(3) Uani d . 1
C C66 0.32603(8) 0.08500(9) 0.74055(6) 0.0305(3) Uani d . 1
H H66 0.2678 0.0621 0.7413 0.037 Uiso calc R 1
C C67 0.26810(7) 0.25827(8) 0.72554(6) 0.0298(3) Uani d . 1

loop_
_atom_site_aniso_label
_atom_site_aniso_U_11
_atom_site_aniso_U_22
_atom_site_aniso_U_33
_atom_site_aniso_U_12
_atom_site_aniso_U_13
_atom_site_aniso_U_23
N11 0.0623(8) 0.0612(8) 0.0367(7) -0.0090(7) -0.0099(6) -0.0057(6)
N13 0.0742(9) 0.0534(8) 0.0456(8) -0.0177(7) -0.0123(7) -0.0024(6)
N21 0.0500(7) 0.0623(8) 0.0495(8) 0.0051(6) -0.0140(6) -0.0158(7)
N23 0.0610(8) 0.0462(7) 0.0440(7) -0.0103(6) -0.0090(6) -0.0007(6)
N31 0.0560(8) 0.0684(9) 0.0509(8) -0.0024(7) -0.0168(6) -0.0163(7)
N33 0.0843(10) 0.0606(9) 0.0579(9) -0.0152(8) -0.0265(8) -0.0062(7)
N41 0.0580(8) 0.0619(8) 0.0365(7) -0.0006(6) -0.0074(6) -0.0013(6)
N43 0.0635(8) 0.0585(8) 0.0476(8) -0.0103(7) -0.0099(6) 0.0002(6)
O1 0.0303(5) 0.0242(4) 0.0853(8) -0.0025(4) -0.0021(5) 0.0035(5)
O2 0.0219(4) 0.0362(5) 0.0714(7) -0.0021(4) -0.0015(4) -0.0043(5)
O3 0.0265(4) 0.0349(5) 0.0631(6) 0.0026(4) -0.0125(4) -0.0054(4)
O4 0.0323(5) 0.0350(5) 0.0695(7) 0.0066(4) -0.0140(5) -0.0162(5)
O5 0.0235(4) 0.0338(5) 0.0648(7) -0.0023(4) -0.0006(4) 0.0081(4)
O6 0.0302(5) 0.0247(4) 0.0738(7) -0.0015(4) -0.0041(4) 0.0091(4)
O7 0.0322(5) 0.0267(5) 0.0686(7) 0.0037(4) -0.0079(4) -0.0038(4)
O8 0.0270(4) 0.0319(5) 0.0561(6) 0.0012(4) -0.0100(4) 0.0032(4)
C12 0.0784(12) 0.0637(11) 0.0462(10) -0.0178(9) -0.0096(8) 0.0059(8)
C14 0.0506(8) 0.0462(8) 0.0402(8) -0.0040(7) -0.0039(6) -0.0053(6)
C15 0.0764(11) 0.0652(10) 0.0387(9) -0.0053(9) -0.0022(8) -0.0059(8)
C16 0.0907(14) 0.0722(12) 0.0491(10) -0.0088(10) 0.0116(9) 0.0052(9)
C17 0.0755(12) 0.0583(11) 0.0725(13) -0.0180(9) 0.0120(10) 0.0037(9)
C18 0.0537(9) 0.0541(9) 0.0593(10) -0.0105(7) -0.0032(8) -0.0118(8)
C19 0.0405(7) 0.0493(8) 0.0404(8) -0.0002(6) -0.0036(6) -0.0061(6)
C22 0.0577(9) 0.0530(9) 0.0460(9) -0.0003(8) -0.0055(7) 0.0031(7)
C24 0.0456(8) 0.0438(8) 0.0499(9) -0.0025(6) -0.0021(7) -0.0004(7)
C25 0.0676(11) 0.0706(11) 0.0560(11) -0.0039(9) -0.0010(8) 0.0133(9)
C26 0.0796(14) 0.0793(14) 0.0967(17) -0.0031(11) 0.0129(12) 0.0348(13)
C27 0.0719(13) 0.0581(12) 0.145(2) -0.0123(10) 0.0152(14) 0.0280(14)
C28 0.0502(10) 0.0543(10) 0.1224(19) -0.0094(8) -0.0072(11) -0.0166(12)
C29 0.0397(8) 0.0466(8) 0.0632(10) 0.0025(7) -0.0049(7) -0.0093(8)
C32 0.0781(12) 0.0676(11) 0.0561(11) -0.0104(10) -0.0241(9) -0.0031(9)
C34 0.0571(9) 0.0607(10) 0.0513(10) -0.0044(8) -0.0129(7) -0.0106(8)
C35 0.0843(13) 0.0847(14) 0.0532(11) -0.0134(11) -0.0127(9) -0.0130(10)
C36 0.0896(15) 0.1059(17) 0.0648(13) -0.0188(13) 0.0010(11) 0.0053(12)
C37 0.0753(13) 0.0924(15) 0.0891(16) -0.0250(12) 0.0004(11) 0.0100(13)
C38 0.0554(10) 0.0743(13) 0.0857(15) -0.0122(9) -0.0089(9) -0.0167(11)
C39 0.0418(8) 0.0597(10) 0.0560(10) 0.0008(7) -0.0100(7) -0.0133(8)
C42 0.0682(10) 0.0561(10) 0.0493(10) -0.0072(8) -0.0055(8) 0.0064(8)
C44 0.0484(8) 0.0533(9) 0.0423(8) -0.0010(7) -0.0019(6) -0.0001(7)
C45 0.0702(11) 0.0781(12) 0.0437(10) -0.0046(10) -0.0020(8) 0.0081(9)
C46 0.0888(14) 0.0788(13) 0.0609(12) -0.0043(11) 0.0124(10) 0.0198(10)
C47 0.0802(13) 0.0602(11) 0.0832(15) -0.0147(10) 0.0185(11) 0.0038(10)
C48 0.0606(10) 0.0636(11) 0.0636(12) -0.0117(9) 0.0055(8) -0.0146(9)
C49 0.0435(8) 0.0548(9) 0.0412(8) 0.0006(7) 0.0016(6) -0.0021(7)
C51 0.0256(6) 0.0303(6) 0.0329(7) 0.0024(5) -0.0034(5) 0.0003(5)
C52 0.0233(6) 0.0314(6) 0.0428(7) -0.0013(5) -0.0038(5) 0.0029(5)
C53 0.0301(6) 0.0249(6) 0.0393(7) -0.0002(5) -0.0021(5) 0.0050(5)
C54 0.0267(6) 0.0302(6) 0.0395(7) 0.0051(5) 0.0000(5) 0.0042(5)
C55 0.0245(6) 0.0334(6) 0.0353(7) -0.0013(5) -0.0020(5) 0.0016(5)
C56 0.0286(6) 0.0277(6) 0.0430(7) -0.0005(5) -0.0032(5) -0.0025(5)
C57 0.0254(6) 0.0306(6) 0.0377(7) 0.0014(5) -0.0036(5) -0.0005(5)
C61 0.0268(6) 0.0274(6) 0.0314(6) 0.0023(5) -0.0032(5) -0.0003(5)
C62 0.0290(6) 0.0240(6) 0.0369(7) -0.0012(5) -0.0013(5) 0.0025(5)
C63 0.0234(5) 0.0308(6) 0.0327(7) -0.0021(5) -0.0024(5) 0.0022(5)
C64 0.0250(6) 0.0279(6) 0.0390(7) 0.0054(5) -0.0024(5) 0.0035(5)
C65 0.0289(6) 0.0243(6) 0.0368(7) -0.0001(5) -0.0035(5) 0.0025(5)
C66 0.0225(5) 0.0293(6) 0.0397(7) -0.0013(5) -0.0027(5) 0.0007(5)
C67 0.0253(6) 0.0268(6) 0.0372(7) 0.0006(5) -0.0015(5) 0.0030(5)

loop_
_atom_type_symbol
_atom_type_description
_atom_type_scat_dispersion_real
_atom_type_scat_dispersion_imag
_atom_type_scat_source
C C 0.0033 0.0016 'International Tables Vol C Tables 4.2.6.8 and 6.1.1.4'
H H 0.0000 0.0000 'International Tables Vol C Tables 4.2.6.8 and 6.1.1.4'
N N 0.0061 0.0033 'International Tables Vol C Tables 4.2.6.8 and 6.1.1.4'
O O 0.0106 0.0060 'International Tables Vol C Tables 4.2.6.8 and 6.1.1.4'

loop_
_geom_angle_atom_site_label_1
_geom_angle_atom_site_label_2
_geom_angle_atom_site_label_3
_geom_angle
C12 N11 C19 107.38(13)
C12 N11 H11 126.3
C19 N11 H11 126.3
C12 N13 C14 105.72(13)
C12 N13 H13 127.1
C14 N13 H13 127.1
C22 N21 C29 107.88(13)
C22 N21 H21 126.1
C29 N21 H21 126.1
C22 N23 C24 106.87(13)
C22 N23 H23 126.6
C24 N23 H23 126.6
C32 N31 C39 107.74(13)
C32 N31 H31 126.1
C39 N31 H31 126.1
C32 N33 C34 106.57(14)
C32 N33 H33 126.7
C34 N33 H33 126.7
C42 N41 C49 107.36(13)
C42 N41 H41 126.3
C49 N41 H41 126.3
C42 N43 C44 106.14(13)
C42 N43 H43 126.9
C44 N43 H43 126.9
C53 O1 H1 112.5
C55 O2 H2 109.1
C63 O5 H5 108.3
C65 O6 H6 110.8
N13 C12 N11 112.87(15)
N13 C12 H12 123.6
N11 C12 H12 123.6
C15 C14 N13 131.31(14)
C15 C14 C19 120.60(14)
N13 C14 C19 108.10(13)
C16 C15 C14 117.02(16)
C16 C15 H15 121.5
C14 C15 H15 121.5
C15 C16 C17 121.88(17)
C15 C16 H16 119.1
C17 C16 H16 119.1
C18 C17 C16 121.95(17)
C18 C17 H17 119.0
C16 C17 H17 119.0
C17 C18 C19 116.28(15)
C17 C18 H18 121.9
C19 C18 H18 121.9
N11 C19 C18 131.81(14)
N11 C19 C14 105.92(13)
C18 C19 C14 122.27(15)
N23 C22 N21 111.82(14)
N23 C22 H22 124.1
N21 C22 H22 124.1
C29 C24 C25 121.24(15)
C29 C24 N23 107.56(14)
C25 C24 N23 131.17(15)
C26 C25 C24 117.45(19)
C26 C25 H25 121.3
C24 C25 H25 121.3
C25 C26 C27 121.7(2)
C25 C26 H26 119.2
C27 C26 H26 119.2
C28 C27 C26 122.34(19)
C28 C27 H27 118.8
C26 C27 H27 118.8
C27 C28 C29 116.16(19)
C27 C28 H28 121.9
C29 C28 H28 121.9
N21 C29 C24 105.86(13)
N21 C29 C28 133.04(16)
C24 C29 C28 121.09(17)
N33 C32 N31 112.19(17)
N33 C32 H32 123.9
N31 C32 H32 123.9
N33 C34 C35 131.86(16)
N33 C34 C39 107.66(15)
C35 C34 C39 120.48(17)
C36 C35 C34 117.67(18)
C36 C35 H35 121.2
C34 C35 H35 121.2
C35 C36 C37 121.5(2)
C35 C36 H36 119.3
C37 C36 H36 119.3
C38 C37 C36 122.0(2)
C38 C37 H37 119.0
C36 C37 H37 119.0
C37 C38 C39 116.69(18)
C37 C38 H38 121.7
C39 C38 H38 121.7
N31 C39 C38 132.43(16)
N31 C39 C34 105.84(15)
C38 C39 C34 121.73(17)
N43 C42 N41 112.66(15)
N43 C42 H42 123.7
N41 C42 H42 123.7
C45 C44 N43 131.09(15)
C45 C44 C49 121.12(15)
N43 C44 C49 107.77(13)
C46 C45 C44 116.94(17)
C46 C45 H45 121.5
C44 C45 H45 121.5
C45 C46 C47 121.80(18)
C45 C46 H46 119.1
C47 C46 H46 119.1
C48 C47 C46 121.74(18)
C48 C47 H47 119.1
C46 C47 H47 119.1
C47 C48 C49 116.52(16)
C47 C48 H48 121.7
C49 C48 H48 121.7
N41 C49 C48 132.08(15)
N41 C49 C44 106.06(13)
C48 C49 C44 121.85(15)
C52 C51 C56 120.73(11)
C52 C51 C57 119.29(10)
C56 C51 C57 119.96(11)
C51 C52 C53 119.31(11)
C51 C52 H52 120.3
C53 C52 H52 120.3
O1 C53 C52 123.15(11)
O1 C53 C54 116.36(10)
C52 C53 C54 120.48(11)
C55 C54 C53 119.62(11)
C55 C54 H54 120.2
C53 C54 H54 120.2
O2 C55 C54 121.74(11)
O2 C55 C56 117.63(11)
C54 C55 C56 120.63(11)
C55 C56 C51 119.21(11)
C55 C56 H56 120.4
C51 C56 H56 120.4
O3 C57 O4 123.10(11)
O3 C57 C51 118.30(11)
O4 C57 C51 118.60(10)
C66 C61 C62 120.87(11)
C66 C61 C67 119.22(10)
C62 C61 C67 119.91(10)
C63 C62 C61 119.17(11)
C63 C62 H62 120.4
C61 C62 H62 120.4
O5 C63 C64 121.88(11)
O5 C63 C62 117.55(10)
C64 C63 C62 120.56(11)
C63 C64 C65 119.59(11)
C63 C64 H64 120.2
C65 C64 H64 120.2
O6 C65 C66 122.67(10)
O6 C65 C64 116.85(10)
C66 C65 C64 120.48(11)
C61 C66 C65 119.24(11)
C61 C66 H66 120.4
C65 C66 H66 120.4
O7 C67 O8 123.83(11)
O7 C67 C61 118.29(10)
O8 C67 C61 117.88(10)

loop_
_geom_bond_atom_site_label_1
_geom_bond_atom_site_label_2
_geom_bond_distance
_geom_bond_publ_flag
N11 C12 1.330(2) ?
N11 C19 1.3696(19) ?
N11 H11 0.860 ?
N13 C12 1.307(2) ?
N13 C14 1.3885(19) ?
N13 H13 0.860 ?
N21 C22 1.3234(19) ?
N21 C29 1.381(2) ?
N21 H21 0.860 ?
N23 C22 1.3108(19) ?
N23 C24 1.3866(19) ?
N23 H23 0.860 ?
N31 C32 1.322(2) ?
N31 C39 1.379(2) ?
N31 H31 0.860 ?
N33 C32 1.313(2) ?
N33 C34 1.384(2) ?
N33 H33 0.860 ?
N41 C42 1.326(2) ?
N41 C49 1.3737(19) ?
N41 H41 0.860 ?
N43 C42 1.309(2) ?
N43 C44 1.3862(19) ?
N43 H43 0.860 ?
O1 C53 1.3545(14) ?
O1 H1 0.9218 ?
O2 C55 1.3669(14) ?
O2 H2 0.9001 ?
O3 C57 1.2495(14) y
O4 C57 1.2620(14) y
O5 C63 1.3670(13) ?
O5 H5 0.9642 ?
O6 C65 1.3525(14) ?
O6 H6 0.9511 ?
O7 C67 1.2591(14) y
O8 C67 1.2623(14) y
C12 H12 0.930 ?
C14 C15 1.387(2) ?
C14 C19 1.390(2) ?
C15 C16 1.369(2) ?
C15 H15 0.930 ?
C16 C17 1.389(3) ?
C16 H16 0.930 ?
C17 C18 1.367(2) ?
C17 H17 0.930 ?
C18 C19 1.385(2) ?
C18 H18 0.930 ?
C22 H22 0.930 ?
C24 C29 1.386(2) ?
C24 C25 1.386(2) ?
C25 C26 1.359(3) ?
C25 H25 0.930 ?
C26 C27 1.376(3) ?
C26 H26 0.930 ?
C27 C28 1.376(3) ?
C27 H27 0.930 ?
C28 C29 1.399(2) ?
C28 H28 0.930 ?
C32 H32 0.930 ?
C34 C35 1.390(2) ?
C34 C39 1.390(2) ?
C35 C36 1.369(3) ?
C35 H35 0.930 ?
C36 C37 1.384(3) ?
C36 H36 0.930 ?
C37 C38 1.373(3) ?
C37 H37 0.930 ?
C38 C39 1.390(3) ?
C38 H38 0.930 ?
C42 H42 0.930 ?
C44 C45 1.385(2) ?
C44 C49 1.389(2) ?
C45 C46 1.367(3) ?
C45 H45 0.930 ?
C46 C47 1.394(3) ?
C46 H46 0.930 ?
C47 C48 1.371(3) ?
C47 H47 0.930 ?
C48 C49 1.384(2) ?
C48 H48 0.930 ?
C51 C52 1.3861(17) ?
C51 C56 1.3935(16) ?
C51 C57 1.5038(16) ?
C52 C53 1.3878(16) ?
C52 H52 0.930 ?
C53 C54 1.3937(16) ?
C54 C55 1.3808(17) ?
C54 H54 0.930 ?
C55 C56 1.3896(16) ?
C56 H56 0.930 ?
C61 C66 1.3865(17) ?
C61 C62 1.3897(16) ?
C61 C67 1.4987(16) ?
C62 C63 1.3872(16) ?
C62 H62 0.930 ?
C63 C64 1.3848(16) ?
C64 C65 1.3900(16) ?
C64 H64 0.930 ?
C65 C66 1.3870(16) ?
C66 H66 0.930 ?

loop_
_geom_hbond_atom_site_label_D
_geom_hbond_atom_site_label_H
_geom_hbond_atom_site_label_A
_geom_hbond_site_symmetry_A
_geom_hbond_distance_DH
_geom_hbond_distance_HA
_geom_hbond_distance_DA
_geom_hbond_angle_DHA
_geom_hbond_publ_flag
O1 H1 O4 2_656 0.92 1.76 2.6730(13) 170 y
O2 H2 O8 2_556 0.90 1.80 2.6989(13) 172 y
O5 H5 O3 2_646 0.96 1.70 2.6573(12) 173 y
O6 H6 O7 2_546 0.95 1.72 2.6610(13) 168 y
N11 H11 O3 4_565 0.86 2.11 2.8490(16) 144 y
N13 H13 N23 . 0.86 1.86 2.7038(19) 168 y
N21 H21 O4 . 0.86 1.89 2.7374(17) 167 y
N23 H23 N13 . 0.86 1.85 2.7038(19) 174 y
N31 H31 O8 4_666 0.86 1.91 2.7541(17) 167 y
N33 H33 N33 3_657 0.86 1.85 2.700(2) 170 y
N41 H41 O7 . 0.86 2.07 2.8855(16) 159 y
N43 H43 N43 3_667 0.86 1.87 2.727(2) 171 y
